data_7023980
loop_
_publ_author_name
'Kreye, Markus'
'Runyon, Jason W.'
'Freytag, Matthias'
'Jones, Peter G.'
'Walter, Marc D.'

_publ_section_title
;
 Phosphine-substituted sterically encumbered pyrrolyl ligands - synthesis
 and reactivity studies.
;
_journal_issue 48
_journal_name_full 'Dalton transactions (Cambridge, England : 2003)'
_journal_page_first 16846
_journal_page_last 16856
_journal_paper_doi 10.1039/c3dt52205a
_journal_volume 42
_journal_year 2013
_chemical_formula_sum 'C24 H30 N P S'
_chemical_formula_weight 395.52
_chemical_name_systematic
; 
 ? 
;
_space_group_IT_number 19
_symmetry_cell_setting orthorhombic
_symmetry_space_group_name_Hall 'P 2ac 2ab'
_symmetry_space_group_name_H-M 'P 21 21 21'
_atom_sites_solution_hydrogens geom
_atom_sites_solution_primary direct
_atom_sites_solution_secondary difmap
_audit_creation_method SHELXL-97
_cell_angle_alpha 90.00
_cell_angle_beta 90.00
_cell_angle_gamma 90.00
_cell_formula_units_Z 4
_cell_length_a 10.4026(3)
_cell_length_b 10.6074(3)
_cell_length_c 19.8992(5)
_cell_measurement_reflns_used 25536
_cell_measurement_temperature 100(2)
_cell_measurement_theta_max 29.9830
_cell_measurement_theta_min 2.7430
_cell_volume 2195.77(10)
_computing_cell_refinement
; 
CrysAlisPro, Agilent Technologies, 
Version 1.171.36.28 (release 01-02-2013 CrysAlis171 .NET) 
(compiled Feb  1 2013,16:14:44) 
;
_computing_data_collection
; 
CrysAlisPro, Agilent Technologies, 
Version 1.171.36.28 (release 01-02-2013 CrysAlis171 .NET) 
(compiled Feb  1 2013,16:14:44) 
;
_computing_data_reduction
; 
CrysAlisPro, Agilent Technologies, 
Version 1.171.36.28 (release 01-02-2013 CrysAlis171 .NET) 
(compiled Feb  1 2013,16:14:44) 
;
_computing_molecular_graphics 'Bruker XP'
_computing_publication_material SHELXL-97
_computing_structure_refinement 'SHELXL-97 (Sheldrick, 1997)'
_computing_structure_solution 'SHELXS-97 (Sheldrick, 1990)'
_diffrn_ambient_temperature 100(2)
_diffrn_detector_area_resol_mean 16.1419
_diffrn_measured_fraction_theta_full 0.995
_diffrn_measured_fraction_theta_max 0.971
_diffrn_measurement_device_type 'Oxford Diffraction Xcalibur, Eos'
_diffrn_measurement_method '\w scans'
_diffrn_radiation_monochromator graphite
_diffrn_radiation_source 'Enhance (Mo) X-ray Source'
_diffrn_radiation_type 'Mo K\a'
_diffrn_radiation_wavelength 0.71073
_diffrn_reflns_av_R_equivalents 0.0580
_diffrn_reflns_av_sigmaI/netI 0.0273
_diffrn_reflns_limit_h_max 14
_diffrn_reflns_limit_h_min -14
_diffrn_reflns_limit_k_max 15
_diffrn_reflns_limit_k_min -15
_diffrn_reflns_limit_l_max 28
_diffrn_reflns_limit_l_min -28
_diffrn_reflns_number 130250
_diffrn_reflns_theta_full 30.50
_diffrn_reflns_theta_max 30.99
_diffrn_reflns_theta_min 2.18
_exptl_absorpt_coefficient_mu 0.229
_exptl_absorpt_correction_T_max 1.00000
_exptl_absorpt_correction_T_min 0.98352
_exptl_absorpt_correction_type multi-scan
_exptl_absorpt_process_details
; 
CrysAlisPro, Agilent Technologies, 
Version 1.171.36.28 (release 01-02-2013 CrysAlis171 .NET) 
(compiled Feb  1 2013,16:14:44) 
;
_exptl_crystal_colour colourless
_exptl_crystal_density_diffrn 1.196
_exptl_crystal_density_method 'not measured'
_exptl_crystal_description block
_exptl_crystal_F_000 848
_exptl_crystal_size_max 0.4
_exptl_crystal_size_mid 0.2
_exptl_crystal_size_min 0.15
_refine_diff_density_max 0.359
_refine_diff_density_min -0.191
_refine_diff_density_rms 0.049
_refine_ls_abs_structure_details 'Flack H D (1983), Acta Cryst. A39, 876-881'
_refine_ls_abs_structure_Flack -0.03(4)
_refine_ls_extinction_method none
_refine_ls_goodness_of_fit_ref 1.073
_refine_ls_hydrogen_treatment mixed
_refine_ls_matrix_type full
_refine_ls_number_parameters 254
_refine_ls_number_reflns 6715
_refine_ls_number_restraints 0
_refine_ls_restrained_S_all 1.073
_refine_ls_R_factor_all 0.0385
_refine_ls_R_factor_gt 0.0306
_refine_ls_shift/su_max 0.002
_refine_ls_shift/su_mean 0.000
_refine_ls_structure_factor_coef Fsqd
_refine_ls_weighting_details 'calc w=1/[\s^2^(Fo^2^)+(0.0304P)^2^+0.5806P] where P=(Fo^2^+2Fc^2^)/3'
_refine_ls_weighting_scheme calc
_refine_ls_wR_factor_gt 0.0669
_refine_ls_wR_factor_ref 0.0706
_reflns_number_gt 6146
_reflns_number_total 6715
_reflns_threshold_expression >2sigma(I)
_cod_data_source_file c3dt52205a.txt
_cod_data_source_block mk87
_cod_original_cell_volume 2195.75(10)
_cod_database_code 7023980

loop_
_symmetry_equiv_pos_as_xyz
'x, y, z'
'-x+1/2, -y, z+1/2'
'-x, y+1/2, -z+1/2'
'x+1/2, -y+1/2, -z'

loop_
_atom_site_label
_atom_site_type_symbol
_atom_site_fract_x
_atom_site_fract_y
_atom_site_fract_z
_atom_site_U_iso_or_equiv
_atom_site_adp_type
_atom_site_occupancy
_atom_site_symmetry_multiplicity
_atom_site_calc_flag
_atom_site_refinement_flags
N N 1.03151(11) 0.58905(10) 0.50378(5) 0.0143(2) Uani 1 1 d .
H01 H 1.0882(16) 0.6033(16) 0.4749(9) 0.019(4) Uiso 1 1 d .
P P 0.80624(3) 0.67160(3) 0.657789(14) 0.01135(6) Uani 1 1 d .
S S 0.72104(3) 0.83388(3) 0.639205(15) 0.01531(6) Uani 1 1 d .
C1 C 1.00762(11) 0.66467(13) 0.55827(6) 0.0135(2) Uani 1 1 d .
C2 C 0.90265(12) 0.61069(11) 0.59119(6) 0.0123(2) Uani 1 1 d .
C3 C 0.86592(12) 0.50010(11) 0.55354(6) 0.0132(2) Uani 1 1 d .
H3 H 0.7974 0.4445 0.5643 0.016 Uiso 1 1 calc R
C4 C 0.94687(12) 0.48924(11) 0.49965(6) 0.0133(2) Uani 1 1 d .
C5 C 1.09158(12) 0.78086(12) 0.56684(6) 0.0150(2) Uani 1 1 d .
C6 C 1.04888(15) 0.88084(14) 0.51540(8) 0.0238(3) Uani 1 1 d .
H6A H 1.0553 0.8459 0.4699 0.036 Uiso 1 1 calc R
H6B H 1.1045 0.9551 0.5191 0.036 Uiso 1 1 calc R
H6C H 0.9597 0.9052 0.5244 0.036 Uiso 1 1 calc R
C7 C 1.23312(12) 0.74491(13) 0.55420(7) 0.0204(3) Uani 1 1 d .
H7A H 1.2579 0.6766 0.5847 0.031 Uiso 1 1 calc R
H7B H 1.2881 0.8184 0.5623 0.031 Uiso 1 1 calc R
H7C H 1.2434 0.7169 0.5076 0.031 Uiso 1 1 calc R
C8 C 1.08375(13) 0.83908(13) 0.63697(6) 0.0197(2) Uani 1 1 d .
H8A H 0.9941 0.8596 0.6474 0.030 Uiso 1 1 calc R
H8B H 1.1357 0.9161 0.6384 0.030 Uiso 1 1 calc R
H8C H 1.1165 0.7788 0.6702 0.030 Uiso 1 1 calc R
C9 C 0.95720(13) 0.39317(12) 0.44370(6) 0.0152(2) Uani 1 1 d .
C10 C 1.09208(15) 0.33503(17) 0.44421(8) 0.0309(3) Uani 1 1 d .
H10A H 1.1561 0.4010 0.4360 0.046 Uiso 1 1 calc R
H10B H 1.0981 0.2708 0.4089 0.046 Uiso 1 1 calc R
H10C H 1.1083 0.2961 0.4881 0.046 Uiso 1 1 calc R
C11 C 0.93238(14) 0.45603(13) 0.37533(6) 0.0202(3) Uani 1 1 d .
H11A H 0.8444 0.4890 0.3741 0.030 Uiso 1 1 calc R
H11B H 0.9436 0.3938 0.3394 0.030 Uiso 1 1 calc R
H11C H 0.9933 0.5254 0.3689 0.030 Uiso 1 1 calc R
C12 C 0.85636(17) 0.29053(14) 0.45380(8) 0.0288(3) Uani 1 1 d .
H12A H 0.8708 0.2488 0.4971 0.043 Uiso 1 1 calc R
H12B H 0.8631 0.2285 0.4175 0.043 Uiso 1 1 calc R
H12C H 0.7704 0.3284 0.4533 0.043 Uiso 1 1 calc R
C13 C 0.90260(12) 0.67833(12) 0.73388(6) 0.0148(2) Uani 1 1 d .
C14 C 0.87049(13) 0.76342(13) 0.78459(6) 0.0191(3) Uani 1 1 d .
H14 H 0.7984 0.8176 0.7794 0.023 Uiso 1 1 calc R
C15 C 0.94445(15) 0.76890(15) 0.84308(7) 0.0258(3) Uani 1 1 d .
H15 H 0.9227 0.8266 0.8778 0.031 Uiso 1 1 calc R
C16 C 1.04953(15) 0.69007(14) 0.85034(7) 0.0278(3) Uani 1 1 d .
H16 H 1.1002 0.6944 0.8900 0.033 Uiso 1 1 calc R
C17 C 1.08126(15) 0.60506(14) 0.80035(8) 0.0262(3) Uani 1 1 d .
H17 H 1.1534 0.5511 0.8058 0.031 Uiso 1 1 calc R
C18 C 1.00782(14) 0.59854(13) 0.74221(7) 0.0194(3) Uani 1 1 d .
H18 H 1.0293 0.5396 0.7081 0.023 Uiso 1 1 calc R
C19 C 0.68868(12) 0.54979(11) 0.67818(6) 0.0140(2) Uani 1 1 d .
C20 C 0.72904(13) 0.43366(12) 0.70356(6) 0.0178(2) Uani 1 1 d .
H20 H 0.8182 0.4158 0.7073 0.021 Uiso 1 1 calc R
C21 C 0.63933(13) 0.34419(14) 0.72336(7) 0.0203(3) Uani 1 1 d .
H21 H 0.6672 0.2652 0.7406 0.024 Uiso 1 1 calc R
C22 C 0.50847(14) 0.37021(14) 0.71796(7) 0.0221(3) Uani 1 1 d .
H22 H 0.4470 0.3092 0.7317 0.027 Uiso 1 1 calc R
C23 C 0.46823(13) 0.48514(14) 0.69253(7) 0.0223(3) Uani 1 1 d .
H23 H 0.3790 0.5027 0.6887 0.027 Uiso 1 1 calc R
C24 C 0.55796(13) 0.57496(13) 0.67257(6) 0.0177(3) Uani 1 1 d .
H24 H 0.5298 0.6536 0.6551 0.021 Uiso 1 1 calc R

loop_
_atom_site_aniso_label
_atom_site_aniso_U_11
_atom_site_aniso_U_22
_atom_site_aniso_U_33
_atom_site_aniso_U_23
_atom_site_aniso_U_13
_atom_site_aniso_U_12
N 0.0134(5) 0.0182(5) 0.0115(5) -0.0028(4) 0.0035(4) -0.0018(4)
P 0.01060(13) 0.01437(13) 0.00908(12) -0.00081(11) 0.00057(10) -0.00024(12)
S 0.01533(14) 0.01622(13) 0.01439(13) -0.00113(11) -0.00157(10) 0.00292(12)
C1 0.0139(5) 0.0156(5) 0.0108(5) -0.0010(5) 0.0005(4) 0.0006(5)
C2 0.0128(6) 0.0144(5) 0.0099(5) -0.0009(4) 0.0005(4) 0.0012(5)
C3 0.0138(6) 0.0146(5) 0.0110(5) -0.0010(4) -0.0003(4) -0.0013(4)
C4 0.0141(5) 0.0147(5) 0.0111(5) -0.0008(4) -0.0011(4) 0.0000(4)
C5 0.0131(6) 0.0179(6) 0.0141(5) -0.0015(4) 0.0029(4) -0.0034(5)
C6 0.0251(7) 0.0217(7) 0.0248(7) 0.0041(5) -0.0029(6) -0.0058(6)
C7 0.0141(6) 0.0258(7) 0.0214(6) -0.0049(5) 0.0026(5) -0.0040(5)
C8 0.0196(6) 0.0222(6) 0.0173(5) -0.0063(5) 0.0046(5) -0.0082(5)
C9 0.0173(6) 0.0168(6) 0.0114(5) -0.0024(4) 0.0008(4) 0.0010(5)
C10 0.0303(8) 0.0369(8) 0.0254(7) -0.0146(7) -0.0079(6) 0.0177(8)
C11 0.0273(7) 0.0212(6) 0.0121(6) -0.0024(5) -0.0008(5) 0.0001(5)
C12 0.0445(9) 0.0233(7) 0.0185(7) -0.0063(5) 0.0069(6) -0.0122(6)
C13 0.0150(5) 0.0186(6) 0.0110(5) 0.0019(4) -0.0007(4) -0.0035(5)
C14 0.0183(6) 0.0257(7) 0.0134(6) -0.0025(5) 0.0013(5) -0.0042(5)
C15 0.0317(8) 0.0336(8) 0.0122(6) -0.0031(5) -0.0011(5) -0.0100(6)
C16 0.0341(8) 0.0313(8) 0.0178(6) 0.0070(5) -0.0129(6) -0.0122(6)
C17 0.0266(7) 0.0229(7) 0.0293(7) 0.0097(6) -0.0128(6) -0.0037(6)
C18 0.0198(6) 0.0187(6) 0.0198(6) 0.0026(5) -0.0038(5) -0.0016(5)
C19 0.0146(6) 0.0183(6) 0.0092(5) -0.0018(4) 0.0022(4) -0.0038(5)
C20 0.0169(6) 0.0200(6) 0.0166(6) -0.0010(5) 0.0020(5) -0.0013(5)
C21 0.0250(6) 0.0190(6) 0.0170(6) -0.0010(5) 0.0035(5) -0.0038(6)
C22 0.0223(7) 0.0262(7) 0.0178(6) -0.0036(5) 0.0064(5) -0.0103(5)
C23 0.0140(6) 0.0308(7) 0.0222(7) -0.0037(6) 0.0034(5) -0.0055(5)
C24 0.0153(6) 0.0231(6) 0.0149(6) -0.0017(5) 0.0013(5) -0.0014(5)

loop_
_atom_type_symbol
_atom_type_description
_atom_type_scat_dispersion_real
_atom_type_scat_dispersion_imag
_atom_type_scat_source
C C 0.0033 0.0016 'International Tables Vol C Tables 4.2.6.8 and 6.1.1.4'
H H 0.0000 0.0000 'International Tables Vol C Tables 4.2.6.8 and 6.1.1.4'
N N 0.0061 0.0033 'International Tables Vol C Tables 4.2.6.8 and 6.1.1.4'
P P 0.1023 0.0942 'International Tables Vol C Tables 4.2.6.8 and 6.1.1.4'
S S 0.1246 0.1234 'International Tables Vol C Tables 4.2.6.8 and 6.1.1.4'

loop_
_geom_angle_atom_site_label_1
_geom_angle_atom_site_label_2
_geom_angle_atom_site_label_3
_geom_angle
C1 N C4 112.35(10)
C2 P C13 108.86(6)
C2 P C19 106.60(6)
C13 P C19 102.25(6)
C2 P S 115.46(4)
C13 P S 111.72(5)
C19 P S 111.03(4)
N C1 C2 105.83(11)
N C1 C5 117.31(10)
C2 C1 C5 136.82(11)
C1 C2 C3 107.27(10)
C1 C2 P 129.79(10)
C3 C2 P 122.09(9)
C4 C3 C2 108.19(11)
C3 C4 N 106.36(11)
C3 C4 C9 132.61(11)
N C4 C9 121.02(11)
C1 C5 C8 113.54(10)
C1 C5 C6 108.56(11)
C8 C5 C6 108.26(11)
C1 C5 C7 109.26(10)
C8 C5 C7 107.45(11)
C6 C5 C7 109.73(11)
C4 C9 C12 109.57(10)
C4 C9 C10 109.34(11)
C12 C9 C10 109.97(13)
C4 C9 C11 110.32(10)
C12 C9 C11 108.11(11)
C10 C9 C11 109.52(11)
C18 C13 C14 119.69(12)
C18 C13 P 120.56(10)
C14 C13 P 119.75(10)
C13 C14 C15 119.87(13)
C16 C15 C14 119.81(14)
C17 C16 C15 120.50(13)
C16 C17 C18 120.05(14)
C17 C18 C13 120.07(14)
C24 C19 C20 119.51(12)
C24 C19 P 120.11(10)
C20 C19 P 120.25(10)
C21 C20 C19 120.26(13)
C20 C21 C22 119.97(14)
C23 C22 C21 119.87(13)
C22 C23 C24 120.28(13)
C19 C24 C23 120.10(13)

loop_
_geom_bond_atom_site_label_1
_geom_bond_atom_site_label_2
_geom_bond_distance
N C1 1.3715(15)
N C4 1.3794(16)
P C2 1.7831(12)
P C13 1.8174(12)
P C19 1.8247(13)
P S 1.9711(5)
C1 C2 1.3962(17)
C1 C5 1.5201(18)
C2 C3 1.4434(16)
C3 C4 1.3684(17)
C4 C9 1.5131(17)
C5 C8 1.5283(17)
C5 C6 1.5394(19)
C5 C7 1.5415(18)
C9 C12 1.5252(19)
C9 C10 1.5328(19)
C9 C11 1.5369(18)
C13 C18 1.3934(19)
C13 C14 1.3945(18)
C14 C15 1.3963(18)
C15 C16 1.384(2)
C16 C17 1.383(2)
C17 C18 1.388(2)
C19 C24 1.3903(19)
C19 C20 1.3959(18)
C20 C21 1.3880(19)
C21 C22 1.393(2)
C22 C23 1.385(2)
C23 C24 1.3917(19)

loop_
_geom_hbond_atom_site_label_D
_geom_hbond_atom_site_label_H
_geom_hbond_atom_site_label_A
_geom_hbond_distance_DH
_geom_hbond_distance_HA
_geom_hbond_distance_DA
_geom_hbond_angle_DHA
_geom_hbond_site_symmetry_A
N H01 S 0.838(18) 2.740(18) 3.5569(11) 165.5(15) 4_566
C7 H7C S 0.98 2.98 3.9402(14) 167.0 4_566
C11 H11C S 0.98 2.80 3.7507(15) 162.5 4_566
C17 H17 S 0.95 2.87 3.7350(15) 152.6 3_746

loop_
_geom_torsion_atom_site_label_1
_geom_torsion_atom_site_label_2
_geom_torsion_atom_site_label_3
_geom_torsion_atom_site_label_4
_geom_torsion
C4 N C1 C2 0.28(14)
C4 N C1 C5 -177.78(11)
N C1 C2 C3 -0.06(13)
C5 C1 C2 C3 177.43(14)
N C1 C2 P -169.50(10)
C5 C1 C2 P 8.0(2)
C13 P C2 C1 -68.75(13)
C19 P C2 C1 -178.37(11)
S P C2 C1 57.81(13)
C13 P C2 C3 123.17(10)
C19 P C2 C3 13.55(12)
S P C2 C3 -110.27(10)
C1 C2 C3 C4 -0.18(14)
P C2 C3 C4 170.25(9)
C2 C3 C4 N 0.34(14)
C2 C3 C4 C9 178.97(12)
C1 N C4 C3 -0.40(14)
C1 N C4 C9 -179.22(11)
N C1 C5 C8 -164.44(11)
C2 C1 C5 C8 18.3(2)
N C1 C5 C6 75.11(14)
C2 C1 C5 C6 -102.16(17)
N C1 C5 C7 -44.52(15)
C2 C1 C5 C7 138.20(15)
C3 C4 C9 C12 -1.4(2)
N C4 C9 C12 177.07(12)
C3 C4 C9 C10 -121.99(16)
N C4 C9 C10 56.48(16)
C3 C4 C9 C11 117.51(15)
N C4 C9 C11 -64.03(15)
C2 P C13 C18 -25.11(12)
C19 P C13 C18 87.41(11)
S P C13 C18 -153.79(9)
C2 P C13 C14 155.34(10)
C19 P C13 C14 -92.14(11)
S P C13 C14 26.66(11)
C18 C13 C14 C15 0.52(19)
P C13 C14 C15 -179.92(10)
C13 C14 C15 C16 0.2(2)
C14 C15 C16 C17 -0.6(2)
C15 C16 C17 C18 0.2(2)
C16 C17 C18 C13 0.5(2)
C14 C13 C18 C17 -0.87(19)
P C13 C18 C17 179.58(11)
C2 P C19 C24 -120.18(10)
C13 P C19 C24 125.62(11)
S P C19 C24 6.34(11)
C2 P C19 C20 63.93(11)
C13 P C19 C20 -50.27(11)
S P C19 C20 -169.55(9)
C24 C19 C20 C21 -0.30(19)
P C19 C20 C21 175.61(10)
C19 C20 C21 C22 0.0(2)
C20 C21 C22 C23 0.3(2)
C21 C22 C23 C24 -0.2(2)
C20 C19 C24 C23 0.38(19)
P C19 C24 C23 -175.54(10)
C22 C23 C24 C19 -0.1(2)
